data_7033446
loop_
_publ_author_name
'Cowan, Matthew G.'
'Miller, Reece G.'
'Brooker, Sally'

_publ_section_title
;
 Pyrazine-imide complexes: reversible redox and MOF building blocks.
;
_journal_issue 6
_journal_name_full 'Dalton transactions (Cambridge, England : 2003)'
_journal_page_first 2880
_journal_page_last 2892
_journal_paper_doi 10.1039/c4dt03407d
_journal_volume 44
_journal_year 2015
_chemical_formula_sum 'C40 H24 Ag N21 Ni2 O11'
_chemical_formula_weight 1200.09
_chemical_name_systematic
; 
 ? 
;
_space_group_IT_number 12
_symmetry_cell_setting monoclinic
_symmetry_space_group_name_Hall '-C 2y'
_symmetry_space_group_name_H-M 'C 1 2/m 1'
_atom_sites_solution_hydrogens geom
_atom_sites_solution_primary direct
_atom_sites_solution_secondary difmap
_audit_creation_method SHELXL-97
_audit_update_record
;
2014-12-18 deposited with the CCDC.
2014-12-18 downloaded from the CCDC.
;
_cell_angle_alpha 90.00
_cell_angle_beta 122.003(7)
_cell_angle_gamma 90.00
_cell_formula_units_Z 2
_cell_length_a 14.619(3)
_cell_length_b 24.806(4)
_cell_length_c 9.861(4)
_cell_measurement_reflns_used 7244
_cell_measurement_temperature 90(2)
_cell_measurement_theta_max 0.7454
_cell_measurement_theta_min 0.5796
_cell_volume 3032.5(15)
_computing_cell_refinement 'Bruker SMART'
_computing_data_collection 'Bruker SMART'
_computing_data_reduction 'Bruker SAINT'
_computing_molecular_graphics 'Bruker SHELXTL'
_computing_publication_material 'Bruker SHELXTL'
_computing_structure_refinement 'SHELXL-97 (Sheldrick, 1997)'
_computing_structure_solution 'SHELXS-97 (Sheldrick, 1990)'
_diffrn_ambient_temperature 90(2)
_diffrn_measured_fraction_theta_full 0.989
_diffrn_measured_fraction_theta_max 0.989
_diffrn_measurement_device_type 'Bruker Kappa Apex II area detector'
_diffrn_measurement_method '\f and \w scans'
_diffrn_radiation_monochromator graphite
_diffrn_radiation_source 'fine-focus sealed tube'
_diffrn_radiation_type MoK\a
_diffrn_radiation_wavelength 0.71073
_diffrn_reflns_av_R_equivalents 0.0860
_diffrn_reflns_av_sigmaI/netI 0.0537
_diffrn_reflns_limit_h_max 18
_diffrn_reflns_limit_h_min -18
_diffrn_reflns_limit_k_max 30
_diffrn_reflns_limit_k_min -31
_diffrn_reflns_limit_l_max 12
_diffrn_reflns_limit_l_min -12
_diffrn_reflns_number 28337
_diffrn_reflns_theta_full 26.51
_diffrn_reflns_theta_max 26.51
_diffrn_reflns_theta_min 2.96
_exptl_absorpt_coefficient_mu 0.999
_exptl_absorpt_correction_T_max 22.839
_exptl_absorpt_correction_T_min 2.2505
_exptl_absorpt_correction_type multi-scan
_exptl_absorpt_process_details 'SCALE(Bruker, 2004)'
_exptl_crystal_colour Green
_exptl_crystal_density_diffrn 1.314
_exptl_crystal_density_method 'not measured'
_exptl_crystal_description Block
_exptl_crystal_F_000 1204
_exptl_crystal_size_max 0.1
_exptl_crystal_size_mid 0.05
_exptl_crystal_size_min 0.05
_platon_squeeze_details
;
Lattice water molecules were unable to be modelled and therefore removed using the PLATON SQUEEZE routine.  
;
_refine_diff_density_max 1.020
_refine_diff_density_min -2.465
_refine_diff_density_rms 0.115
_refine_ls_extinction_method none
_refine_ls_goodness_of_fit_ref 1.064
_refine_ls_hydrogen_treatment mixed
_refine_ls_matrix_type full
_refine_ls_number_parameters 176
_refine_ls_number_reflns 3193
_refine_ls_number_restraints 7
_refine_ls_restrained_S_all 1.066
_refine_ls_R_factor_all 0.0848
_refine_ls_R_factor_gt 0.0671
_refine_ls_shift/su_max 0.000
_refine_ls_shift/su_mean 0.000
_refine_ls_structure_factor_coef Fsqd
_refine_ls_weighting_details 'calc w=1/[\s^2^(Fo^2^)+(0.0834P)^2^+20.8235P] where P=(Fo^2^+2Fc^2^)/3'
_refine_ls_weighting_scheme calc
_refine_ls_wR_factor_gt 0.1807
_refine_ls_wR_factor_ref 0.1901
_reflns_number_gt 2444
_reflns_number_total 3193
_reflns_threshold_expression >2sigma(I)
_cod_data_source_file c4dt03407d2.cif
_cod_data_source_block mgc695_c2_m
_cod_depositor_comments 'Adding full bibliography for 7033441--7033446.cif.'
_cod_original_cell_volume 3032.3(14)
_cod_original_sg_symbol_H-M C2/m
_cod_database_code 7033446

loop_
_symmetry_equiv_pos_as_xyz
'x, y, z'
'-x, y, -z'
'x+1/2, y+1/2, z'
'-x+1/2, y+1/2, -z'
'-x, -y, -z'
'x, -y, z'
'-x+1/2, -y+1/2, -z'
'x+1/2, -y+1/2, z'

loop_
_atom_site_label
_atom_site_type_symbol
_atom_site_fract_x
_atom_site_fract_y
_atom_site_fract_z
_atom_site_U_iso_or_equiv
_atom_site_adp_type
_atom_site_occupancy
_atom_site_symmetry_multiplicity
_atom_site_calc_flag
_atom_site_refinement_flags
Ag1 Ag 0.0000 0.0000 0.0000 0.0649(4) Uani 1 4 d S
Ni1 Ni 0.0000 0.21168(3) 0.5000 0.0264(3) Uani 1 2 d S
N1 N -0.0095(3) 0.15205(16) 0.3441(5) 0.0306(9) Uani 1 1 d .
C1 C -0.0948(4) 0.1236(2) 0.2407(7) 0.0411(13) Uani 1 1 d .
H1 H -0.1628 0.1313 0.2275 0.049 Uiso 1 1 calc R
C2 C -0.0873(5) 0.0827(3) 0.1511(8) 0.0533(16) Uani 1 1 d .
H2 H -0.1502 0.0633 0.0765 0.064 Uiso 1 1 calc R
N2 N 0.0071(4) 0.0702(2) 0.1679(7) 0.0524(13) Uani 1 1 d .
C3 C 0.0931(5) 0.0996(2) 0.2731(8) 0.0454(14) Uani 1 1 d .
H3 H 0.1615 0.0918 0.2879 0.055 Uiso 1 1 calc R
C4 C 0.0846(4) 0.1405(2) 0.3598(7) 0.0337(11) Uani 1 1 d .
C5 C 0.1825(4) 0.1728(2) 0.4828(6) 0.0313(10) Uani 1 1 d .
O1 O 0.2705(3) 0.16453(15) 0.5008(5) 0.0429(9) Uani 1 1 d .
N3 N 0.1551(3) 0.20841(16) 0.5591(5) 0.0288(9) Uani 1 1 d .
C6 C 0.2290(4) 0.2387(2) 0.6839(6) 0.0325(11) Uani 1 1 d .
O2 O 0.3269(3) 0.23905(17) 0.7497(5) 0.0427(9) Uani 1 1 d .
C7 C 0.1753(4) 0.2747(2) 0.7474(7) 0.0371(12) Uani 1 1 d .
C8 C 0.2333(5) 0.3102(3) 0.8713(9) 0.064(2) Uani 1 1 d .
H8 H 0.3085 0.3137 0.9138 0.077 Uiso 1 1 calc R
N4 N 0.1894(5) 0.3400(3) 0.9349(9) 0.090(3) Uani 1 1 d .
C9 C 0.0837(5) 0.3344(4) 0.8656(11) 0.084(3) Uani 1 1 d .
H9 H 0.0486 0.3543 0.9076 0.100 Uiso 1 1 calc R
C10 C 0.0217(5) 0.3013(3) 0.7358(8) 0.0521(17) Uani 1 1 d .
H10 H -0.0545 0.3006 0.6861 0.063 Uiso 1 1 calc R
N5 N 0.0696(3) 0.27000(18) 0.6800(5) 0.0349(10) Uani 1 1 d .
N31 N -0.0911(12) 0.0000 0.448(2) 0.104(7) Uiso 0.50 2 d SPD
O31 O -0.093(2) -0.0517(6) 0.447(5) 0.190(18) Uiso 0.25 1 d PD
O32 O 0.0000 0.0278(6) 0.5000 0.109(6) Uiso 0.50 2 d SPD
O33 O -0.1829(14) 0.0284(6) 0.393(2) 0.059(5) Uiso 0.25 1 d PD

loop_
_atom_site_aniso_label
_atom_site_aniso_U_11
_atom_site_aniso_U_22
_atom_site_aniso_U_33
_atom_site_aniso_U_23
_atom_site_aniso_U_13
_atom_site_aniso_U_12
Ag1 0.1408(11) 0.0233(4) 0.0850(8) 0.000 0.0968(8) 0.000
Ni1 0.0230(4) 0.0280(5) 0.0362(5) 0.000 0.0212(4) 0.000
N1 0.030(2) 0.031(2) 0.038(2) 0.0005(18) 0.0227(19) 0.0025(17)
C1 0.034(3) 0.044(3) 0.052(3) -0.009(3) 0.027(3) 0.000(2)
C2 0.048(3) 0.048(3) 0.070(4) -0.018(3) 0.035(3) -0.005(3)
N2 0.060(3) 0.041(3) 0.079(4) -0.016(3) 0.053(3) -0.008(2)
C3 0.047(3) 0.039(3) 0.071(4) -0.005(3) 0.045(3) 0.001(3)
C4 0.036(3) 0.029(2) 0.052(3) 0.007(2) 0.034(3) 0.006(2)
C5 0.029(2) 0.034(3) 0.041(3) 0.007(2) 0.025(2) 0.003(2)
O1 0.0298(19) 0.044(2) 0.069(3) 0.0049(19) 0.0355(19) 0.0066(16)
N3 0.0239(19) 0.030(2) 0.039(2) 0.0058(18) 0.0205(18) 0.0040(17)
C6 0.024(2) 0.040(3) 0.040(3) 0.006(2) 0.021(2) 0.002(2)
O2 0.0239(18) 0.058(2) 0.049(2) -0.0061(19) 0.0215(17) -0.0029(17)
C7 0.028(3) 0.046(3) 0.042(3) -0.007(2) 0.022(2) -0.008(2)
C8 0.035(3) 0.075(5) 0.089(5) -0.038(4) 0.037(3) -0.016(3)
N4 0.048(3) 0.113(6) 0.117(6) -0.083(5) 0.049(4) -0.036(4)
C9 0.041(4) 0.100(6) 0.123(7) -0.071(6) 0.053(4) -0.024(4)
C10 0.033(3) 0.055(4) 0.080(4) -0.031(3) 0.037(3) -0.012(3)
N5 0.028(2) 0.040(2) 0.046(3) -0.008(2) 0.026(2) -0.0083(18)

loop_
_atom_type_symbol
_atom_type_description
_atom_type_scat_dispersion_real
_atom_type_scat_dispersion_imag
_atom_type_scat_source
C C 0.0033 0.0016 'International Tables Vol C Tables 4.2.6.8 and 6.1.1.4'
H H 0.0000 0.0000 'International Tables Vol C Tables 4.2.6.8 and 6.1.1.4'
N N 0.0061 0.0033 'International Tables Vol C Tables 4.2.6.8 and 6.1.1.4'
O O 0.0106 0.0060 'International Tables Vol C Tables 4.2.6.8 and 6.1.1.4'
Ni Ni 0.3393 1.1124 'International Tables Vol C Tables 4.2.6.8 and 6.1.1.4'
Ag Ag -0.8971 1.1015 'International Tables Vol C Tables 4.2.6.8 and 6.1.1.4'

loop_
_geom_angle_atom_site_label_1
_geom_angle_atom_site_label_2
_geom_angle_atom_site_label_3
_geom_angle
_geom_angle_site_symmetry_1
_geom_angle_site_symmetry_3
N2 Ag1 N2 85.3(3) 2 .
N2 Ag1 N2 94.7(3) 2 5
N2 Ag1 N2 180.0 . 5
N2 Ag1 N2 180.0(3) 2 6
N2 Ag1 N2 94.7(3) . 6
N2 Ag1 N2 85.3(3) 5 6
N3 Ni1 N3 175.4(2) 2_556 .
N3 Ni1 N1 97.62(16) 2_556 .
N3 Ni1 N1 79.07(16) . .
N3 Ni1 N1 79.07(16) 2_556 2_556
N3 Ni1 N1 97.62(16) . 2_556
N1 Ni1 N1 89.6(2) . 2_556
N3 Ni1 N5 103.88(16) 2_556 .
N3 Ni1 N5 79.38(16) . .
N1 Ni1 N5 158.45(16) . .
N1 Ni1 N5 93.02(17) 2_556 .
N3 Ni1 N5 79.38(16) 2_556 2_556
N3 Ni1 N5 103.88(16) . 2_556
N1 Ni1 N5 93.02(17) . 2_556
N1 Ni1 N5 158.45(16) 2_556 2_556
N5 Ni1 N5 92.4(3) . 2_556
C1 N1 C4 118.0(4) . .
C1 N1 Ni1 127.9(3) . .
C4 N1 Ni1 114.0(3) . .
N1 C1 C2 121.4(5) . .
N2 C2 C1 121.0(6) . .
C2 N2 C3 116.9(5) . .
C2 N2 Ag1 115.1(4) . .
C3 N2 Ag1 128.0(4) . .
N2 C3 C4 121.7(5) . .
N1 C4 C3 121.0(5) . .
N1 C4 C5 117.1(4) . .
C3 C4 C5 121.8(4) . .
O1 C5 N3 129.0(5) . .
O1 C5 C4 120.1(5) . .
N3 C5 C4 110.9(4) . .
C5 N3 C6 122.6(4) . .
C5 N3 Ni1 118.9(3) . .
C6 N3 Ni1 118.2(3) . .
O2 C6 N3 129.3(5) . .
O2 C6 C7 119.5(5) . .
N3 C6 C7 111.2(4) . .
N5 C7 C8 120.6(5) . .
N5 C7 C6 117.4(5) . .
C8 C7 C6 122.0(5) . .
N4 C8 C7 123.3(6) . .
C9 N4 C8 114.8(6) . .
N4 C9 C10 123.6(6) . .
N5 C10 C9 119.7(5) . .
C7 N5 C10 117.8(5) . .
C7 N5 Ni1 113.6(3) . .
C10 N5 Ni1 128.5(4) . .
O31 N31 O31 177(2) 6 .
O31 N31 O32 60.3(13) 6 .
O31 N31 O32 122.4(12) . .
O31 N31 O32 122.4(12) 6 5_556
O31 N31 O32 60.3(13) . 5_556
O32 N31 O32 62.1(15) . 5_556
O31 N31 O33 120.1(12) 6 6
O31 N31 O33 57.2(13) . 6
O32 N31 O33 178.8(16) . 6
O32 N31 O33 117.5(8) 5_556 6
O31 N31 O33 57.2(13) 6 .
O31 N31 O33 120.1(12) . .
O32 N31 O33 117.5(8) . .
O32 N31 O33 178.8(16) 5_556 .
O33 N31 O33 62.9(14) 6 .
O33 O31 N31 64.0(11) 6 .
O33 O31 O32 125.9(14) 6 5_556
N31 O31 O32 61.9(11) . 5_556
O31 O32 O31 126.4(17) 5_556 6
O31 O32 N31 175.8(14) 5_556 .
O31 O32 N31 57.8(8) 6 .
O31 O32 N31 57.8(8) 5_556 5_556
O31 O32 N31 175.8(14) 6 5_556
N31 O32 N31 117.9(15) . 5_556
O31 O32 O32 116.8(8) 5_556 5_556
O31 O32 O32 116.8(8) 6 5_556
N31 O32 O32 59.0(7) . 5_556
N31 O32 O32 59.0(7) 5_556 5_556
O31 O33 N31 58.7(8) 6 .
O31 O33 O33 117.3(8) 6 6
N31 O33 O33 58.5(7) . 6

loop_
_geom_bond_atom_site_label_1
_geom_bond_atom_site_label_2
_geom_bond_distance
_geom_bond_site_symmetry_2
Ag1 N2 2.367(5) 2
Ag1 N2 2.367(5) .
Ag1 N2 2.367(5) 5
Ag1 N2 2.367(5) 6
Ni1 N3 2.021(4) 2_556
Ni1 N3 2.021(4) .
Ni1 N1 2.084(4) .
Ni1 N1 2.084(4) 2_556
Ni1 N5 2.089(4) .
Ni1 N5 2.089(4) 2_556
N1 C1 1.320(7) .
N1 C4 1.332(6) .
C1 C2 1.389(8) .
C2 N2 1.336(8) .
N2 C3 1.343(8) .
C3 C4 1.374(7) .
C4 C5 1.524(7) .
C5 O1 1.219(6) .
C5 N3 1.352(6) .
N3 C6 1.356(7) .
C6 O2 1.219(6) .
C6 C7 1.525(7) .
C7 N5 1.324(6) .
C7 C8 1.375(8) .
C8 N4 1.334(8) .
N4 C9 1.325(8) .
C9 C10 1.381(9) .
C10 N5 1.342(7) .
N31 O31 1.283(16) 6
N31 O31 1.283(16) .
N31 O32 1.337(13) .
N31 O32 1.337(13) 5_556
N31 O33 1.349(14) 6
N31 O33 1.349(14) .
O31 O33 1.26(3) 6
O31 O32 1.32(3) 5_556
O32 O31 1.32(3) 5_556
O32 O31 1.32(3) 6
O32 N31 1.337(13) 5_556
O32 O32 1.38(3) 5_556
O33 O31 1.26(3) 6
O33 O33 1.41(3) 6

loop_
_platon_squeeze_void_nr
_platon_squeeze_void_average_x
_platon_squeeze_void_average_y
_platon_squeeze_void_average_z
_platon_squeeze_void_volume
_platon_squeeze_void_count_electrons
_platon_squeeze_void_content
1 0.000 0.192 0.000 13 9 ' '
2 0.000 0.500 -0.033 411 82 ' '
3 0.000 0.808 0.000 13 9 ' '
4 0.500 0.000 0.174 411 82 ' '
5 0.500 0.308 0.000 13 9 ' '
6 0.500 0.692 0.000 13 9 ' '
